data_7218662
loop_
_publ_author_name
'Hsu, Wayne'
'Chen, Kuan-Ting'
'Li, Yu-Sian'
'Cheng, Po-Wen'
'Chen, Tsun-Ren'
'Chen, Jhy-Der'

_publ_section_title
;
 Crystal-to-crystal transformations and photoluminescence changes in the
 Cu(i) coordination networks based on a formamidinate ligand
;
_journal_issue 46
_journal_name_full CrystEngComm
_journal_page_first 10640
_journal_paper_doi 10.1039/C4CE01791A
_journal_volume 16
_journal_year 2014
_chemical_formula_sum 'C24 H28 B Cu3 F4 N8 O3'
_chemical_formula_weight 753.97
_chemical_name_systematic
; 
 ? 
;
_space_group_IT_number 14
_symmetry_cell_setting monoclinic
_symmetry_space_group_name_Hall '-P 2ybc'
_symmetry_space_group_name_H-M 'P 1 21/c 1'
_atom_sites_solution_hydrogens geom
_atom_sites_solution_primary direct
_atom_sites_solution_secondary difmap
_audit_creation_method SHELXL-97
_cell_angle_alpha 90.00
_cell_angle_beta 114.657(3)
_cell_angle_gamma 90.00
_cell_formula_units_Z 4
_cell_length_a 16.2527(9)
_cell_length_b 12.3588(8)
_cell_length_c 17.4471(10)
_cell_measurement_reflns_used 8381
_cell_measurement_temperature 296(2)
_cell_measurement_theta_max 28.13
_cell_measurement_theta_min 2.35
_cell_volume 3185.0(3)
_computing_cell_refinement 'Bruker SAINT'
_computing_data_collection 'Bruker APEX2'
_computing_data_reduction 'Bruker SAINT'
_computing_molecular_graphics 'Bruker SHELXTL'
_computing_publication_material 'Bruker SHELXTL'
_computing_structure_refinement 'SHELXL-97 (Sheldrick, 1997)'
_computing_structure_solution 'SHELXS-97 (Sheldrick, 1990)'
_diffrn_ambient_temperature 296(2)
_diffrn_measured_fraction_theta_full 1.000
_diffrn_measured_fraction_theta_max 1.000
_diffrn_measurement_device_type 'Bruker APEX-II CCD'
_diffrn_measurement_method '\f and \w scans'
_diffrn_radiation_monochromator graphite
_diffrn_radiation_source 'fine-focus sealed tube'
_diffrn_radiation_type MoK\a
_diffrn_radiation_wavelength 0.71073
_diffrn_reflns_av_R_equivalents 0.0598
_diffrn_reflns_av_sigmaI/netI 0.0677
_diffrn_reflns_limit_h_max 20
_diffrn_reflns_limit_h_min -20
_diffrn_reflns_limit_k_max 13
_diffrn_reflns_limit_k_min -15
_diffrn_reflns_limit_l_max 21
_diffrn_reflns_limit_l_min -21
_diffrn_reflns_number 26573
_diffrn_reflns_theta_full 26.00
_diffrn_reflns_theta_max 26.00
_diffrn_reflns_theta_min 2.09
_diffrn_standards_number 0
_exptl_absorpt_coefficient_mu 2.047
_exptl_absorpt_correction_T_max 0.7488
_exptl_absorpt_correction_T_min 0.6849
_exptl_absorpt_correction_type multi-scan
_exptl_absorpt_process_details 'sadabs v2008/1(bruker axs, 2008)'
_exptl_crystal_colour red
_exptl_crystal_density_diffrn 1.572
_exptl_crystal_density_method 'not measured'
_exptl_crystal_description block
_exptl_crystal_F_000 1520
_exptl_crystal_size_max 0.20
_exptl_crystal_size_mid 0.20
_exptl_crystal_size_min 0.15
_refine_diff_density_max 1.323
_refine_diff_density_min -0.735
_refine_diff_density_rms 0.143
_refine_ls_extinction_method none
_refine_ls_goodness_of_fit_ref 1.044
_refine_ls_hydrogen_treatment constr
_refine_ls_matrix_type full
_refine_ls_number_parameters 410
_refine_ls_number_reflns 6255
_refine_ls_number_restraints 22
_refine_ls_restrained_S_all 1.042
_refine_ls_R_factor_all 0.1028
_refine_ls_R_factor_gt 0.0629
_refine_ls_shift/su_max 0.016
_refine_ls_shift/su_mean 0.001
_refine_ls_structure_factor_coef Fsqd
_refine_ls_weighting_details 'calc w=1/[\s^2^(Fo^2^)+(0.1197P)^2^+5.3310P] where P=(Fo^2^+2Fc^2^)/3'
_refine_ls_weighting_scheme calc
_refine_ls_wR_factor_gt 0.1825
_refine_ls_wR_factor_ref 0.2090
_reflns_number_gt 4116
_reflns_number_total 6255
_reflns_threshold_expression >2sigma(I)
_cod_data_source_file c4ce01791a2.cif
_cod_data_source_block 3a
_cod_depositor_comments
;
The following automatic conversions were performed:

'_symmetry_cell_setting' value 'Monoclinic' changed to 'monoclinic'
according to
/usr/data/users/saulius/crontab/automatic-downloads/current/RSC/lib/dictionaries/cif_core.dic
dictionary named 'cif_core.dic' version 2.4.2 from 2011-04-26.

Automatic conversion script
Id: cif_fix_values 2827 2014-09-09 07:05:25Z andrius 
;
_cod_original_sg_symbol_H-M P2(1)/c
_cod_database_code 7218662

loop_
_symmetry_equiv_pos_as_xyz
'x, y, z'
'-x, y+1/2, -z+1/2'
'-x, -y, -z'
'x, -y-1/2, z-1/2'

loop_
_atom_site_label
_atom_site_type_symbol
_atom_site_fract_x
_atom_site_fract_y
_atom_site_fract_z
_atom_site_U_iso_or_equiv
_atom_site_adp_type
_atom_site_occupancy
_atom_site_symmetry_multiplicity
_atom_site_calc_flag
_atom_site_refinement_flags
_atom_site_disorder_assembly
_atom_site_disorder_group
Cu1 Cu 0.38111(4) 0.39912(6) 0.12487(4) 0.0243(2) Uani 1 1 d . . .
Cu2 Cu 0.46858(4) 0.33072(6) 0.04226(4) 0.0238(2) Uani 1 1 d . . .
Cu3 Cu -0.0759(4) 0.3838(6) 0.0714(3) 0.0473(10) Uani 0.70 1 d P . 1
Cu3' Cu -0.0886(10) 0.3675(14) 0.0467(7) 0.051(2) Uani 0.30 1 d P . 2
N1 N 0.0289(4) 0.3746(6) 0.0495(4) 0.0447(15) Uani 1 1 d . . .
N2 N 0.2741(3) 0.3636(4) 0.0218(3) 0.0256(11) Uani 1 1 d . . .
N3 N 0.3545(3) 0.3073(4) -0.0531(3) 0.0239(11) Uani 1 1 d . . .
N4 N 0.3699(3) 0.1890(4) -0.2735(3) 0.0271(12) Uani 1 1 d . . .
N5 N 0.5042(4) 0.6928(4) 0.3801(3) 0.0351(13) Uani 1 1 d . . .
N6 N 0.4901(3) 0.4877(4) 0.1825(3) 0.0259(11) Uani 1 1 d . . .
N7 N 0.5696(3) 0.4225(4) 0.1082(3) 0.0243(11) Uani 1 1 d . . .
N8 N 0.8135(4) 0.3916(5) 0.0806(4) 0.0467(17) Uani 1 1 d . . .
C1 C 0.0974(5) 0.4408(7) 0.0909(5) 0.0451(19) Uani 1 1 d . . .
H1A H 0.0908 0.4908 0.1278 0.054 Uiso 1 1 calc R . .
C2 C 0.1780(4) 0.4392(6) 0.0820(4) 0.0315(15) Uani 1 1 d . . .
H2A H 0.2248 0.4859 0.1137 0.038 Uiso 1 1 calc R . .
C3 C 0.1891(4) 0.3668(6) 0.0248(4) 0.0302(15) Uani 1 1 d . . .
C4 C 0.1172(5) 0.3029(7) -0.0188(4) 0.049(2) Uani 1 1 d . . .
H4A H 0.1204 0.2542 -0.0580 0.058 Uiso 1 1 calc R . .
C5 C 0.0381(5) 0.3088(8) -0.0059(5) 0.056(2) Uani 1 1 d . . .
H5A H -0.0103 0.2644 -0.0378 0.067 Uiso 1 1 calc R . .
C6 C 0.2769(4) 0.3241(5) -0.0482(3) 0.0246(13) Uani 1 1 d . . .
H6A H 0.2231 0.3081 -0.0943 0.030 Uiso 1 1 calc R . .
C7 C 0.4374(4) 0.1809(5) -0.1970(4) 0.0285(14) Uani 1 1 d . . .
H7A H 0.4905 0.1473 -0.1923 0.034 Uiso 1 1 calc R . .
C8 C 0.4336(4) 0.2193(5) -0.1242(4) 0.0255(13) Uani 1 1 d . . .
H8A H 0.4836 0.2126 -0.0727 0.031 Uiso 1 1 calc R . .
C9 C 0.3544(4) 0.2683(5) -0.1283(3) 0.0228(12) Uani 1 1 d . . .
C10 C 0.2854(4) 0.2828(5) -0.2091(4) 0.0274(14) Uani 1 1 d . . .
H10A H 0.2329 0.3201 -0.2164 0.033 Uiso 1 1 calc R . .
C11 C 0.2959(4) 0.2414(5) -0.2779(4) 0.0256(13) Uani 1 1 d . . .
H11A H 0.2485 0.2505 -0.3308 0.031 Uiso 1 1 calc R . .
C12 C 0.4297(4) 0.6836(6) 0.3083(4) 0.0377(17) Uani 1 1 d . . .
H12A H 0.3796 0.7249 0.3024 0.045 Uiso 1 1 calc R . .
C13 C 0.4225(4) 0.6171(5) 0.2428(4) 0.0310(15) Uani 1 1 d . . .
H13A H 0.3688 0.6143 0.1941 0.037 Uiso 1 1 calc R . .
C14 C 0.4966(4) 0.5535(5) 0.2501(4) 0.0252(13) Uani 1 1 d . . .
C15 C 0.5735(4) 0.5592(5) 0.3260(4) 0.0308(14) Uani 1 1 d . . .
H15A H 0.6239 0.5169 0.3346 0.037 Uiso 1 1 calc R . .
C16 C 0.5739(4) 0.6281(5) 0.3880(4) 0.0342(15) Uani 1 1 d . . .
H16A H 0.6255 0.6302 0.4385 0.041 Uiso 1 1 calc R . .
C17 C 0.5640(4) 0.4821(5) 0.1689(4) 0.0231(13) Uani 1 1 d . . .
H17A H 0.6144 0.5219 0.2036 0.028 Uiso 1 1 calc R . .
C18 C 0.7318(5) 0.3707(7) 0.0171(5) 0.0460(19) Uani 1 1 d . . .
H18A H 0.7295 0.3472 -0.0344 0.055 Uiso 1 1 calc R . .
C19 C 0.6516(4) 0.3832(5) 0.0259(4) 0.0326(15) Uani 1 1 d . . .
H19A H 0.5968 0.3688 -0.0196 0.039 Uiso 1 1 calc R . .
C20 C 0.6525(4) 0.4169(5) 0.1017(4) 0.0289(14) Uani 1 1 d . . .
C21 C 0.7366(4) 0.4347(6) 0.1677(4) 0.0359(16) Uani 1 1 d . . .
H21A H 0.7406 0.4543 0.2206 0.043 Uiso 1 1 calc R . .
C22 C 0.8137(5) 0.4232(6) 0.1547(5) 0.0465(19) Uani 1 1 d . . .
H22A H 0.8691 0.4380 0.1993 0.056 Uiso 1 1 calc R . .
F4 F 0.7972(6) 0.2030(7) 0.3609(6) 0.085(3) Uani 0.628(8) 1 d PD A 1
F3 F 0.8424(6) 0.3122(9) 0.4702(5) 0.095(4) Uani 0.628(8) 1 d PD A 1
F2 F 0.8636(8) 0.3521(12) 0.3546(8) 0.147(5) Uani 0.628(8) 1 d PD A 1
F1 F 0.7243(7) 0.3535(11) 0.3546(9) 0.130(5) Uani 0.628(8) 1 d PD A 1
B B 0.8073(6) 0.3077(7) 0.3851(5) 0.110(8) Uani 0.628(8) 1 d PDU A 1
B' B 0.824(2) 0.490(2) 0.4306(11) 0.16(2) Uiso 0.372(8) 1 d PD A 2
F1' F 0.884(2) 0.414(2) 0.4756(19) 0.181(11) Uiso 0.372(8) 1 d PD A 2
F2' F 0.848(2) 0.564(2) 0.387(2) 0.239(16) Uiso 0.372(8) 1 d PD A 2
F3' F 0.792(2) 0.519(3) 0.4877(19) 0.226(15) Uiso 0.372(8) 1 d PD A 2
F4' F 0.7700(14) 0.4192(16) 0.3727(12) 0.102(6) Uiso 0.372(8) 1 d PD A 2
C24 C 0.8098(13) 0.547(2) 0.626(2) 0.81(5) Uiso 0.50 1 d PD B 1
O1 O 0.9530(13) 0.5438(16) 0.7162(15) 0.187(10) Uiso 0.50 1 d PD B 1
C23 C 0.8804(16) 0.6149(15) 0.677(2) 0.185(16) Uiso 0.50 1 d PD B 1
O1' O 0.8098(13) 0.547(2) 0.626(2) 0.81(5) Uiso 0.50 1 d PD C 2
C23' C 0.748(3) 0.478(3) 0.638(2) 0.26(2) Uiso 0.50 1 d PD C 2
C24' C 0.723(2) 0.405(2) 0.570(2) 0.142(11) Uiso 0.50 1 d PD C 2
O3 O 0.1174(12) 0.6486(15) 0.2405(11) 0.123(8) Uiso 0.521(17) 1 d P D 1
O3' O 0.9653(18) 0.574(2) 0.3631(17) 0.180(12) Uiso 0.479(17) 1 d P D 2
O2' O 0.9696(19) 0.7245(16) 0.7509(17) 0.188(11) Uiso 0.521(17) 1 d PD D 1
O2 O 0.969(2) 0.806(3) 0.748(2) 0.205(13) Uiso 0.479(17) 1 d P D 2

loop_
_atom_site_aniso_label
_atom_site_aniso_U_11
_atom_site_aniso_U_22
_atom_site_aniso_U_33
_atom_site_aniso_U_23
_atom_site_aniso_U_13
_atom_site_aniso_U_12
Cu1 0.0153(4) 0.0377(5) 0.0235(4) -0.0044(3) 0.0117(3) -0.0023(3)
Cu2 0.0145(4) 0.0378(5) 0.0222(4) -0.0005(3) 0.0107(3) 0.0010(3)
Cu3 0.0167(13) 0.082(3) 0.051(2) -0.0037(16) 0.0210(14) 0.0008(13)
Cu3' 0.029(5) 0.070(5) 0.071(7) -0.001(5) 0.038(5) -0.004(3)
N1 0.024(3) 0.069(4) 0.046(4) 0.003(3) 0.020(3) 0.002(3)
N2 0.018(3) 0.040(3) 0.023(3) 0.002(2) 0.013(2) 0.002(2)
N3 0.022(3) 0.033(3) 0.019(2) 0.005(2) 0.011(2) 0.005(2)
N4 0.023(3) 0.040(3) 0.021(2) 0.000(2) 0.012(2) 0.006(2)
N5 0.027(3) 0.039(3) 0.033(3) -0.007(2) 0.007(2) 0.001(3)
N6 0.021(3) 0.029(3) 0.028(3) -0.002(2) 0.010(2) -0.003(2)
N7 0.016(2) 0.033(3) 0.029(3) 0.006(2) 0.015(2) 0.002(2)
N8 0.015(3) 0.071(5) 0.059(4) 0.014(3) 0.020(3) 0.009(3)
C1 0.036(4) 0.058(5) 0.055(5) 0.004(4) 0.032(4) 0.010(4)
C2 0.020(3) 0.044(4) 0.035(3) -0.001(3) 0.016(3) 0.003(3)
C3 0.012(3) 0.055(4) 0.026(3) 0.000(3) 0.010(2) 0.000(3)
C4 0.032(4) 0.083(6) 0.037(4) -0.019(4) 0.021(3) -0.015(4)
C5 0.020(4) 0.110(7) 0.037(4) -0.010(4) 0.012(3) -0.011(4)
C6 0.013(3) 0.040(4) 0.019(3) 0.001(3) 0.004(2) 0.001(3)
C7 0.020(3) 0.035(4) 0.031(3) 0.000(3) 0.011(3) 0.009(3)
C8 0.019(3) 0.033(4) 0.021(3) 0.001(3) 0.006(2) 0.004(3)
C9 0.023(3) 0.025(3) 0.022(3) 0.000(2) 0.011(2) 0.000(2)
C10 0.019(3) 0.036(4) 0.028(3) 0.006(3) 0.010(3) 0.010(3)
C11 0.021(3) 0.034(4) 0.023(3) -0.004(3) 0.010(2) 0.002(3)
C12 0.018(3) 0.044(4) 0.043(4) -0.012(3) 0.004(3) 0.003(3)
C13 0.016(3) 0.042(4) 0.029(3) -0.007(3) 0.004(3) 0.000(3)
C14 0.024(3) 0.023(3) 0.030(3) 0.001(3) 0.012(3) -0.001(3)
C15 0.024(3) 0.038(4) 0.029(3) -0.001(3) 0.010(3) 0.002(3)
C16 0.023(3) 0.042(4) 0.029(3) 0.002(3) 0.002(3) 0.004(3)
C17 0.015(3) 0.026(3) 0.027(3) 0.004(3) 0.008(2) -0.005(2)
C18 0.036(4) 0.066(5) 0.048(4) 0.011(4) 0.029(4) 0.005(4)
C19 0.023(3) 0.051(4) 0.031(3) 0.004(3) 0.018(3) -0.004(3)
C20 0.019(3) 0.033(4) 0.040(4) 0.012(3) 0.018(3) 0.003(3)
C21 0.020(3) 0.049(4) 0.037(4) -0.001(3) 0.011(3) -0.002(3)
C22 0.020(3) 0.067(5) 0.049(4) -0.002(4) 0.011(3) -0.002(3)
F4 0.063(6) 0.083(6) 0.124(8) 0.002(5) 0.055(6) -0.016(5)
F3 0.061(6) 0.147(10) 0.072(6) 0.048(6) 0.023(5) 0.025(6)
F2 0.126(11) 0.185(13) 0.121(10) 0.042(9) 0.044(8) -0.009(10)
F1 0.075(8) 0.108(10) 0.178(13) 0.023(8) 0.023(8) 0.045(7)
B 0.110(8) 0.110(8) 0.110(8) 0.0005(10) 0.046(3) -0.0003(10)

loop_
_atom_type_symbol
_atom_type_description
_atom_type_scat_dispersion_real
_atom_type_scat_dispersion_imag
_atom_type_scat_source
C C 0.0033 0.0016 'International Tables Vol C Tables 4.2.6.8 and 6.1.1.4'
H H 0.0000 0.0000 'International Tables Vol C Tables 4.2.6.8 and 6.1.1.4'
B B 0.0013 0.0007 'International Tables Vol C Tables 4.2.6.8 and 6.1.1.4'
N N 0.0061 0.0033 'International Tables Vol C Tables 4.2.6.8 and 6.1.1.4'
O O 0.0106 0.0060 'International Tables Vol C Tables 4.2.6.8 and 6.1.1.4'
F F 0.0171 0.0103 'International Tables Vol C Tables 4.2.6.8 and 6.1.1.4'
Cu Cu 0.3201 1.2651 'International Tables Vol C Tables 4.2.6.8 and 6.1.1.4'

loop_
_geom_angle_atom_site_label_1
_geom_angle_atom_site_label_2
_geom_angle_atom_site_label_3
_geom_angle
_geom_angle_site_symmetry_1
_geom_angle_site_symmetry_3
N2 Cu1 N6 149.2(2) . .
N2 Cu1 N4 107.18(19) . 4_566
N6 Cu1 N4 103.22(19) . 4_566
N2 Cu1 Cu2 84.12(13) . .
N6 Cu1 Cu2 82.97(14) . .
N4 Cu1 Cu2 123.78(14) 4_566 .
N3 Cu2 N7 151.0(2) . .
N3 Cu2 N5 107.6(2) . 2_645
N7 Cu2 N5 101.2(2) . 2_645
N3 Cu2 Cu1 88.59(14) . .
N7 Cu2 Cu1 90.25(14) . .
N5 Cu2 Cu1 85.51(16) 2_645 .
N8 Cu3 N1 173.9(4) 1_455 .
N1 Cu3' N8 159.0(7) . 1_455
C5 N1 C1 117.0(6) . .
C5 N1 Cu3' 112.0(6) . .
C1 N1 Cu3' 130.6(6) . .
C5 N1 Cu3 124.8(5) . .
C1 N1 Cu3 118.2(5) . .
Cu3' N1 Cu3 13.4(4) . .
C6 N2 C3 117.0(5) . .
C6 N2 Cu1 124.5(4) . .
C3 N2 Cu1 118.0(4) . .
C6 N3 C9 119.3(5) . .
C6 N3 Cu2 121.6(4) . .
C9 N3 Cu2 119.1(4) . .
C7 N4 C11 116.0(5) . .
C7 N4 Cu1 118.0(4) . 4_565
C11 N4 Cu1 125.4(4) . 4_565
C12 N5 C16 116.2(5) . .
C12 N5 Cu2 122.5(4) . 2_655
C16 N5 Cu2 118.2(4) . 2_655
C17 N6 C14 115.3(5) . .
C17 N6 Cu1 125.0(4) . .
C14 N6 Cu1 119.3(4) . .
C17 N7 C20 118.8(5) . .
C17 N7 Cu2 118.5(4) . .
C20 N7 Cu2 122.0(4) . .
C22 N8 C18 116.8(6) . .
C22 N8 Cu3 118.5(5) . 1_655
C18 N8 Cu3 124.7(5) . 1_655
C22 N8 Cu3' 131.5(6) . 1_655
C18 N8 Cu3' 111.7(6) . 1_655
Cu3 N8 Cu3' 13.2(4) 1_655 1_655
N1 C1 C2 123.3(7) . .
N1 C1 H1A 118.3 . .
C2 C1 H1A 118.3 . .
C1 C2 C3 119.7(6) . .
C1 C2 H2A 120.1 . .
C3 C2 H2A 120.1 . .
C4 C3 N2 126.6(6) . .
C4 C3 C2 115.7(6) . .
N2 C3 C2 117.5(5) . .
C3 C4 C5 121.2(7) . .
C3 C4 H4A 119.4 . .
C5 C4 H4A 119.4 . .
N1 C5 C4 122.9(7) . .
N1 C5 H5A 118.5 . .
C4 C5 H5A 118.5 . .
N3 C6 N2 121.1(5) . .
N3 C6 H6A 119.4 . .
N2 C6 H6A 119.4 . .
N4 C7 C8 124.2(5) . .
N4 C7 H7A 117.9 . .
C8 C7 H7A 117.9 . .
C7 C8 C9 119.7(5) . .
C7 C8 H8A 120.1 . .
C9 C8 H8A 120.1 . .
N3 C9 C8 117.5(5) . .
N3 C9 C10 126.1(5) . .
C8 C9 C10 116.2(5) . .
C11 C10 C9 119.4(5) . .
C11 C10 H10A 120.3 . .
C9 C10 H10A 120.3 . .
N4 C11 C10 124.3(5) . .
N4 C11 H11A 117.8 . .
C10 C11 H11A 117.8 . .
N5 C12 C13 124.1(6) . .
N5 C12 H12A 117.9 . .
C13 C12 H12A 117.9 . .
C12 C13 C14 119.3(6) . .
C12 C13 H13A 120.4 . .
C14 C13 H13A 120.4 . .
C15 C14 C13 117.1(6) . .
C15 C14 N6 123.5(5) . .
C13 C14 N6 119.4(5) . .
C16 C15 C14 119.1(6) . .
C16 C15 H15A 120.4 . .
C14 C15 H15A 120.4 . .
N5 C16 C15 124.0(6) . .
N5 C16 H16A 118.0 . .
C15 C16 H16A 118.0 . .
N6 C17 N7 123.0(5) . .
N6 C17 H17A 118.5 . .
N7 C17 H17A 118.5 . .
N8 C18 C19 122.4(7) . .
N8 C18 H18A 118.8 . .
C19 C18 H18A 118.8 . .
C20 C19 C18 120.4(6) . .
C20 C19 H19A 119.8 . .
C18 C19 H19A 119.8 . .
C19 C20 C21 117.0(5) . .
C19 C20 N7 117.9(6) . .
C21 C20 N7 125.0(6) . .
C22 C21 C20 119.9(6) . .
C22 C21 H21A 120.0 . .
C20 C21 H21A 120.0 . .
N8 C22 C21 123.4(6) . .
N8 C22 H22A 118.3 . .
C21 C22 H22A 118.3 . .
F1 B F4 107.9(10) . .
F1 B F3 108.0(9) . .
F4 B F3 108.9(10) . .
F1 B F2 113.8(11) . .
F4 B F2 106.3(10) . .
F3 B F2 111.8(10) . .
F4' B' F2' 105.54(18) . .
F4' B' F3' 113(3) . .
F2' B' F3' 122(3) . .
F4' B' F1' 94(2) . .
F2' B' F1' 119(3) . .
F3' B' F1' 100(2) . .
O1 C23 C24 103.57(10) . .

loop_
_geom_bond_atom_site_label_1
_geom_bond_atom_site_label_2
_geom_bond_distance
_geom_bond_site_symmetry_2
Cu1 N2 1.960(5) .
Cu1 N6 1.965(5) .
Cu1 N4 2.153(5) 4_566
Cu1 Cu2 2.5540(9) .
Cu2 N3 1.927(5) .
Cu2 N7 1.932(5) .
Cu2 N5 2.107(5) 2_645
Cu3 N8 1.873(8) 1_455
Cu3 N1 1.899(9) .
Cu3' N1 1.893(16) .
Cu3' N8 1.938(16) 1_455
N1 C5 1.318(10) .
N1 C1 1.326(9) .
N2 C6 1.333(7) .
N2 C3 1.406(7) .
N3 C6 1.316(7) .
N3 C9 1.397(7) .
N4 C7 1.331(7) .
N4 C11 1.340(7) .
N4 Cu1 2.153(5) 4_565
N5 C12 1.335(8) .
N5 C16 1.345(8) .
N5 Cu2 2.107(5) 2_655
N6 C17 1.318(7) .
N6 C14 1.401(7) .
N7 C17 1.324(8) .
N7 C20 1.399(7) .
N8 C22 1.348(9) .
N8 C18 1.353(9) .
N8 Cu3 1.873(8) 1_655
N8 Cu3' 1.938(16) 1_655
C1 C2 1.383(9) .
C1 H1A 0.9300 .
C2 C3 1.407(9) .
C2 H2A 0.9300 .
C3 C4 1.351(9) .
C4 C5 1.396(9) .
C4 H4A 0.9300 .
C5 H5A 0.9300 .
C6 H6A 0.9300 .
C7 C8 1.381(8) .
C7 H7A 0.9300 .
C8 C9 1.398(8) .
C8 H8A 0.9300 .
C9 C10 1.399(8) .
C10 C11 1.379(8) .
C10 H10A 0.9300 .
C11 H11A 0.9300 .
C12 C13 1.372(9) .
C12 H12A 0.9300 .
C13 C14 1.399(8) .
C13 H13A 0.9300 .
C14 C15 1.393(8) .
C15 C16 1.375(9) .
C15 H15A 0.9300 .
C16 H16A 0.9300 .
C17 H17A 0.9300 .
C18 C19 1.383(9) .
C18 H18A 0.9300 .
C19 C20 1.382(9) .
C19 H19A 0.9300 .
C20 C21 1.389(9) .
C21 C22 1.370(9) .
C21 H21A 0.9300 .
C22 H22A 0.9300 .
F4 B 1.350(2) .
F3 B 1.351(2) .
F2 B 1.351(2) .
F1 B 1.350(2) .
B' F4' 1.350(2) .
B' F2' 1.350(2) .
B' F3' 1.350(2) .
B' F1' 1.351(2) .
C24 C23 1.4002(11) .
O1 C23 1.3999(10) .
C23' C24' 1.4000(10) .
